data_7245203
loop_
_publ_author_name
'Zhou, Zitong'
'Luo, Danyang'
'Li, Guanrong'
'Yang, Zhongtao'
'Cui, Liao'
'Yang, Weiguang'

_publ_section_title
;
 Copper-catalyzed three-component reaction to synthesize polysubstituted
 imidazo[1,2-a]pyridines
;
_journal_issue 31
_journal_name_full 'RSC Advances'
_journal_page_first 20199
_journal_page_last 20205
_journal_paper_doi 10.1039/D2RA02722D
_journal_volume 12
_journal_year 2022
_chemical_formula_moiety 'C17 H17 N3 O4 S'
_chemical_formula_sum 'C17 H17 N3 O4 S'
_chemical_formula_weight 359.39
_space_group_crystal_system triclinic
_space_group_IT_number 2
_space_group_name_Hall '-P 1'
_space_group_name_H-M_alt 'P -1'
_atom_sites_solution_hydrogens geom
_atom_sites_solution_primary iterative
_audit_creation_date 2021-11-04
_audit_creation_method
;
Olex2 1.2
(compiled 2018.05.29 svn.r3508 for OlexSys, GUI svn.r5506)
;
_cell_angle_alpha 93.835(2)
_cell_angle_beta 111.598(2)
_cell_angle_gamma 96.227(2)
_cell_formula_units_Z 2
_cell_length_a 8.7875(5)
_cell_length_b 8.8129(5)
_cell_length_c 11.7354(6)
_cell_measurement_reflns_used 9934
_cell_measurement_temperature 293(2)
_cell_measurement_theta_max 27.508
_cell_measurement_theta_min 3.167
_cell_volume 834.41(8)
_computing_cell_refinement 'SAINT V8.38A (?, 2016)'
_computing_data_reduction 'SAINT V8.38A (?, 2016)'
_computing_molecular_graphics 'Olex2 (Dolomanov et al., 2009)'
_computing_publication_material 'Olex2 (Dolomanov et al., 2009)'
_computing_structure_refinement 'XL (Sheldrick, 2008)'
_computing_structure_solution
;
Superflip (Palatinus & Chapuis, 2007;Palatinus & van der Lee, 2008;
Palatinus et al., 2012)
;
_diffrn_ambient_temperature 293(2)
_diffrn_measured_fraction_theta_full 0.993
_diffrn_measured_fraction_theta_max 0.994
_diffrn_measurement_device_type 'CCD area detector'
_diffrn_measurement_method 'phi and omega scans'
_diffrn_radiation_monochromator graphite
_diffrn_radiation_type MoK\a
_diffrn_radiation_wavelength 0.71073
_diffrn_reflns_av_R_equivalents 0.0228
_diffrn_reflns_av_unetI/netI 0.0208
_diffrn_reflns_Laue_measured_fraction_full 0.993
_diffrn_reflns_Laue_measured_fraction_max 0.994
_diffrn_reflns_limit_h_max 11
_diffrn_reflns_limit_h_min -11
_diffrn_reflns_limit_k_max 11
_diffrn_reflns_limit_k_min -11
_diffrn_reflns_limit_l_max 15
_diffrn_reflns_limit_l_min -15
_diffrn_reflns_number 17497
_diffrn_reflns_point_group_measured_fraction_full 0.993
_diffrn_reflns_point_group_measured_fraction_max 0.994
_diffrn_reflns_theta_full 25.242
_diffrn_reflns_theta_max 27.538
_diffrn_reflns_theta_min 3.167
_exptl_absorpt_coefficient_mu 0.222
_exptl_absorpt_correction_T_max 0.7456
_exptl_absorpt_correction_T_min 0.6900
_exptl_absorpt_correction_type multi-scan
_exptl_absorpt_process_details
;
SADABS-2016/2 (Bruker,2016/2) was used for absorption correction.
wR2(int) was 0.0494 before and 0.0424 after correction.
The Ratio of minimum to maximum transmission is 0.9254.
The \l/2 correction factor is Not present.
;
_exptl_crystal_colour colorless
_exptl_crystal_density_diffrn 1.430
_exptl_crystal_description block
_exptl_crystal_F_000 376
_exptl_crystal_size_max 0.32
_exptl_crystal_size_mid 0.21
_exptl_crystal_size_min 0.15
_refine_diff_density_max 0.235
_refine_diff_density_min -0.345
_refine_diff_density_rms 0.039
_refine_ls_extinction_method none
_refine_ls_goodness_of_fit_ref 1.046
_refine_ls_hydrogen_treatment constr
_refine_ls_matrix_type full
_refine_ls_number_parameters 228
_refine_ls_number_reflns 3842
_refine_ls_number_restraints 0
_refine_ls_restrained_S_all 1.046
_refine_ls_R_factor_all 0.0481
_refine_ls_R_factor_gt 0.0388
_refine_ls_shift/su_max 0.004
_refine_ls_shift/su_mean 0.000
_refine_ls_structure_factor_coef Fsqd
_refine_ls_weighting_details 'w=1/[\s^2^(Fo^2^)+(0.0614P)^2^+0.1919P] where P=(Fo^2^+2Fc^2^)/3'
_refine_ls_weighting_scheme calc
_refine_ls_wR_factor_gt 0.1068
_refine_ls_wR_factor_ref 0.1133
_reflns_Friedel_coverage 0.000
_reflns_number_gt 3202
_reflns_number_total 3842
_reflns_threshold_expression 'I > 2\s(I)'
_cod_data_source_file d2ra02722d3.cif
_cod_data_source_block 111
_cod_database_code 7245203
_shelx_shelxl_version_number 2018/3
_shelx_space_group_comment
;
The symmetry employed for this shelxl refinement is uniquely defined
by the following loop, which should always be used as a source of
symmetry information in preference to the above space-group names.
They are only intended as comments.
;
_shelx_estimated_absorpt_t_max 0.967
_shelx_estimated_absorpt_t_min 0.932
_olex2_refinement_description
;
1. Fixed Uiso
 At 1.2 times of:
  All C(H) groups, All C(H,H) groups, All N(H) groups
 At 1.5 times of:
  All C(H,H,H) groups
2.a Secondary CH2 refined with riding coordinates:
 C16(H16A,H16B)
2.b Aromatic/amide H refined with riding coordinates:
 N1(H1), C11(H11), C12(H12), C14(H14), C13(H13), C4(H4), C6(H6), C3(H3), C7(H7)
2.c Idealised Me refined as rotating group:
 C17(H17A,H17B,H17C), C1(H1A,H1B,H1C)
;
_olex2_submission_special_instructions 'No special instructions were received'

loop_
_space_group_symop_operation_xyz
'x, y, z'
'-x, -y, -z'

loop_
_atom_site_label
_atom_site_type_symbol
_atom_site_fract_x
_atom_site_fract_y
_atom_site_fract_z
_atom_site_U_iso_or_equiv
_atom_site_adp_type
_atom_site_occupancy
_atom_site_site_symmetry_order
_atom_site_calc_flag
_atom_site_refinement_flags_posn
_atom_site_refinement_flags_adp
_atom_site_refinement_flags_occupancy
_atom_site_disorder_assembly
_atom_site_disorder_group
S1 S 0.32291(5) 0.83090(4) 0.31410(3) 0.04545(14) Uani 1 1 d . . . . .
O4 O 0.16821(14) 0.29000(11) -0.05570(10) 0.0446(3) Uani 1 1 d . . . . .
N3 N 0.32338(14) 0.58409(12) -0.07180(10) 0.0328(2) Uani 1 1 d . . . . .
O2 O 0.32679(17) 0.97473(13) 0.26692(12) 0.0579(3) Uani 1 1 d . . . . .
O3 O 0.13010(15) 0.38476(13) 0.11352(10) 0.0493(3) Uani 1 1 d . . . . .
O1 O 0.22347(18) 0.79441(17) 0.38350(12) 0.0639(4) Uani 1 1 d . . . . .
N1 N 0.25236(17) 0.69541(15) 0.19713(12) 0.0448(3) Uani 1 1 d . . . . .
H1 H 0.178148 0.624154 0.198427 0.054 Uiso 1 1 calc R . . . .
N2 N 0.38136(16) 0.79729(13) 0.06343(11) 0.0401(3) Uani 1 1 d . . . . .
C8 C 0.29864(17) 0.68254(16) 0.09636(12) 0.0353(3) Uani 1 1 d . . . . .
C15 C 0.18009(17) 0.40214(16) 0.03036(13) 0.0377(3) Uani 1 1 d . . . . .
C10 C 0.39513(17) 0.73657(15) -0.03973(13) 0.0347(3) Uani 1 1 d . . . . .
C5 C 0.5261(2) 0.80098(17) 0.39993(13) 0.0435(3) Uani 1 1 d . . . . .
C9 C 0.26019(17) 0.54743(16) 0.01743(12) 0.0349(3) Uani 1 1 d . . . . .
C11 C 0.46806(19) 0.80612(17) -0.11481(14) 0.0404(3) Uani 1 1 d . . . . .
H11 H 0.516080 0.908623 -0.095436 0.049 Uiso 1 1 calc R . . . .
C12 C 0.4677(2) 0.72179(18) -0.21636(14) 0.0442(3) Uani 1 1 d . . . . .
H12 H 0.516308 0.766685 -0.266516 0.053 Uiso 1 1 calc R . . . .
C14 C 0.32304(19) 0.49964(16) -0.17450(13) 0.0406(3) Uani 1 1 d . . . . .
H14 H 0.274407 0.397336 -0.194618 0.049 Uiso 1 1 calc R . . . .
C16 C 0.1002(2) 0.13716(16) -0.04354(15) 0.0450(4) Uani 1 1 d . . . . .
H16A H -0.013272 0.135183 -0.050012 0.054 Uiso 1 1 calc R . . . .
H16B H 0.164460 0.106080 0.035771 0.054 Uiso 1 1 calc R . . . .
C13 C 0.3943(2) 0.56721(18) -0.24580(14) 0.0453(4) Uani 1 1 d . . . . .
H13 H 0.394831 0.510705 -0.315447 0.054 Uiso 1 1 calc R . . . .
C4 C 0.5544(3) 0.7141(2) 0.49728(15) 0.0565(4) Uani 1 1 d . . . . .
H4 H 0.467323 0.674231 0.518525 0.068 Uiso 1 1 calc R . . . .
C6 C 0.6554(2) 0.8607(2) 0.36835(16) 0.0554(4) Uani 1 1 d . . . . .
H6 H 0.636680 0.921259 0.303900 0.066 Uiso 1 1 calc R . . . .
C17 C 0.1079(3) 0.0317(2) -0.14619(18) 0.0576(4) Uani 1 1 d . . . . .
H17A H 0.042951 0.063161 -0.224025 0.086 Uiso 1 1 calc GR . . . .
H17B H 0.065004 -0.071518 -0.141157 0.086 Uiso 1 1 calc GR . . . .
H17C H 0.220643 0.035728 -0.139176 0.086 Uiso 1 1 calc GR . . . .
C3 C 0.7131(3) 0.6872(3) 0.56271(17) 0.0674(5) Uani 1 1 d . . . . .
H3 H 0.732615 0.630312 0.629355 0.081 Uiso 1 1 calc R . . . .
C7 C 0.8124(2) 0.8295(2) 0.43362(18) 0.0632(5) Uani 1 1 d . . . . .
H7 H 0.899069 0.867524 0.411267 0.076 Uiso 1 1 calc R . . . .
C2 C 0.8439(3) 0.7431(2) 0.53127(16) 0.0613(5) Uani 1 1 d . . . . .
C1 C 1.0172(3) 0.7102(3) 0.6013(2) 0.0932(8) Uani 1 1 d . . . . .
H1A H 1.014883 0.639543 0.659657 0.140 Uiso 1 1 calc GR . . . .
H1B H 1.086726 0.804242 0.644316 0.140 Uiso 1 1 calc GR . . . .
H1C H 1.060163 0.665995 0.544479 0.140 Uiso 1 1 calc GR . . . .

loop_
_atom_site_aniso_label
_atom_site_aniso_U_11
_atom_site_aniso_U_22
_atom_site_aniso_U_33
_atom_site_aniso_U_23
_atom_site_aniso_U_13
_atom_site_aniso_U_12
S1 0.0574(3) 0.0440(2) 0.0413(2) 0.00130(16) 0.02650(18) 0.00776(17)
O4 0.0562(7) 0.0318(5) 0.0482(6) 0.0059(4) 0.0251(5) -0.0034(4)
N3 0.0352(6) 0.0302(5) 0.0324(6) 0.0052(4) 0.0119(5) 0.0043(4)
O2 0.0769(8) 0.0409(6) 0.0598(7) 0.0052(5) 0.0285(7) 0.0151(6)
O3 0.0583(7) 0.0451(6) 0.0507(6) 0.0085(5) 0.0297(6) -0.0006(5)
O1 0.0729(8) 0.0770(9) 0.0571(7) 0.0026(6) 0.0428(7) 0.0115(7)
N1 0.0522(7) 0.0434(7) 0.0412(7) 0.0021(5) 0.0240(6) -0.0040(6)
N2 0.0486(7) 0.0341(6) 0.0381(6) 0.0014(5) 0.0192(5) -0.0001(5)
C8 0.0369(7) 0.0357(7) 0.0330(6) 0.0057(5) 0.0126(6) 0.0046(5)
C15 0.0351(7) 0.0363(7) 0.0399(7) 0.0077(6) 0.0120(6) 0.0032(5)
C10 0.0365(7) 0.0306(6) 0.0352(7) 0.0031(5) 0.0122(6) 0.0027(5)
C5 0.0579(9) 0.0404(8) 0.0336(7) -0.0013(6) 0.0209(7) 0.0030(7)
C9 0.0361(7) 0.0340(7) 0.0344(7) 0.0059(5) 0.0132(6) 0.0040(5)
C11 0.0454(8) 0.0349(7) 0.0429(8) 0.0058(6) 0.0200(6) 0.0011(6)
C12 0.0519(9) 0.0437(8) 0.0427(8) 0.0079(6) 0.0247(7) 0.0040(7)
C14 0.0497(8) 0.0317(7) 0.0395(7) 0.0000(6) 0.0173(6) 0.0031(6)
C16 0.0518(9) 0.0314(7) 0.0535(9) 0.0077(6) 0.0241(7) -0.0033(6)
C13 0.0589(9) 0.0411(8) 0.0401(8) 0.0008(6) 0.0245(7) 0.0060(7)
C4 0.0732(12) 0.0631(11) 0.0398(8) 0.0098(8) 0.0283(8) 0.0092(9)
C6 0.0598(11) 0.0565(10) 0.0484(9) 0.0100(8) 0.0208(8) -0.0012(8)
C17 0.0739(12) 0.0398(8) 0.0646(11) 0.0045(8) 0.0340(10) 0.0037(8)
C3 0.0907(15) 0.0726(13) 0.0401(9) 0.0146(9) 0.0214(10) 0.0234(11)
C7 0.0571(11) 0.0725(12) 0.0557(11) 0.0018(9) 0.0204(9) -0.0014(9)
C2 0.0666(12) 0.0645(11) 0.0437(9) -0.0095(8) 0.0117(9) 0.0139(9)
C1 0.0821(16) 0.109(2) 0.0684(14) -0.0087(13) 0.0019(12) 0.0368(15)

loop_
_atom_type_symbol
_atom_type_description
_atom_type_scat_dispersion_real
_atom_type_scat_dispersion_imag
_atom_type_scat_source
C C 0.0033 0.0016 'International Tables Vol C Tables 4.2.6.8 and 6.1.1.4'
H H 0.0000 0.0000 'International Tables Vol C Tables 4.2.6.8 and 6.1.1.4'
N N 0.0061 0.0033 'International Tables Vol C Tables 4.2.6.8 and 6.1.1.4'
O O 0.0106 0.0060 'International Tables Vol C Tables 4.2.6.8 and 6.1.1.4'
S S 0.1246 0.1234 'International Tables Vol C Tables 4.2.6.8 and 6.1.1.4'

loop_
_geom_angle_atom_site_label_1
_geom_angle_atom_site_label_2
_geom_angle_atom_site_label_3
_geom_angle
_geom_angle_site_symmetry_1
_geom_angle_site_symmetry_3
_geom_angle_publ_flag
O2 S1 O1 120.85(8) . . ?
O2 S1 N1 108.08(7) . . ?
O2 S1 C5 109.20(8) . . ?
O1 S1 N1 103.55(8) . . ?
O1 S1 C5 108.49(8) . . ?
N1 S1 C5 105.57(7) . . ?
C15 O4 C16 116.82(11) . . ?
C10 N3 C9 106.21(11) . . ?
C14 N3 C10 121.63(12) . . ?
C14 N3 C9 132.15(12) . . ?
S1 N1 H1 116.3 . . ?
C8 N1 S1 127.45(11) . . ?
C8 N1 H1 116.3 . . ?
C8 N2 C10 104.56(12) . . ?
N1 C8 C9 122.44(13) . . ?
N2 C8 N1 124.49(13) . . ?
N2 C8 C9 113.06(12) . . ?
O4 C15 C9 113.50(12) . . ?
O3 C15 O4 123.99(13) . . ?
O3 C15 C9 122.51(13) . . ?
N3 C10 C11 118.96(13) . . ?
N2 C10 N3 111.89(12) . . ?
N2 C10 C11 129.15(13) . . ?
C4 C5 S1 119.14(14) . . ?
C4 C5 C6 120.49(17) . . ?
C6 C5 S1 120.35(13) . . ?
N3 C9 C15 128.83(13) . . ?
C8 C9 N3 104.28(11) . . ?
C8 C9 C15 126.83(13) . . ?
C10 C11 H11 120.4 . . ?
C12 C11 C10 119.17(13) . . ?
C12 C11 H11 120.4 . . ?
C11 C12 H12 119.8 . . ?
C11 C12 C13 120.31(14) . . ?
C13 C12 H12 119.8 . . ?
N3 C14 H14 120.5 . . ?
C13 C14 N3 119.01(13) . . ?
C13 C14 H14 120.5 . . ?
O4 C16 H16A 110.4 . . ?
O4 C16 H16B 110.4 . . ?
O4 C16 C17 106.62(13) . . ?
H16A C16 H16B 108.6 . . ?
C17 C16 H16A 110.4 . . ?
C17 C16 H16B 110.4 . . ?
C12 C13 H13 119.5 . . ?
C14 C13 C12 120.92(14) . . ?
C14 C13 H13 119.5 . . ?
C5 C4 H4 120.4 . . ?
C3 C4 C5 119.24(18) . . ?
C3 C4 H4 120.4 . . ?
C5 C6 H6 120.4 . . ?
C7 C6 C5 119.13(17) . . ?
C7 C6 H6 120.4 . . ?
C16 C17 H17A 109.5 . . ?
C16 C17 H17B 109.5 . . ?
C16 C17 H17C 109.5 . . ?
H17A C17 H17B 109.5 . . ?
H17A C17 H17C 109.5 . . ?
H17B C17 H17C 109.5 . . ?
C4 C3 H3 119.3 . . ?
C4 C3 C2 121.33(18) . . ?
C2 C3 H3 119.3 . . ?
C6 C7 H7 119.3 . . ?
C6 C7 C2 121.49(19) . . ?
C2 C7 H7 119.3 . . ?
C3 C2 C1 121.2(2) . . ?
C7 C2 C3 118.30(18) . . ?
C7 C2 C1 120.5(2) . . ?
C2 C1 H1A 109.5 . . ?
C2 C1 H1B 109.5 . . ?
C2 C1 H1C 109.5 . . ?
H1A C1 H1B 109.5 . . ?
H1A C1 H1C 109.5 . . ?
H1B C1 H1C 109.5 . . ?

loop_
_geom_bond_atom_site_label_1
_geom_bond_atom_site_label_2
_geom_bond_distance
_geom_bond_site_symmetry_2
_geom_bond_publ_flag
S1 O2 1.4188(13) . ?
S1 O1 1.4243(13) . ?
S1 N1 1.6394(13) . ?
S1 C5 1.7569(17) . ?
O4 C15 1.3319(18) . ?
O4 C16 1.4510(17) . ?
N3 C10 1.3852(17) . ?
N3 C9 1.3940(17) . ?
N3 C14 1.3724(18) . ?
O3 C15 1.2207(18) . ?
N1 H1 0.8600 . ?
N1 C8 1.3866(18) . ?
N2 C8 1.3418(18) . ?
N2 C10 1.3423(18) . ?
C8 C9 1.3874(19) . ?
C15 C9 1.4377(19) . ?
C10 C11 1.4020(19) . ?
C5 C4 1.379(2) . ?
C5 C6 1.383(2) . ?
C11 H11 0.9300 . ?
C11 C12 1.360(2) . ?
C12 H12 0.9300 . ?
C12 C13 1.405(2) . ?
C14 H14 0.9300 . ?
C14 C13 1.348(2) . ?
C16 H16A 0.9700 . ?
C16 H16B 0.9700 . ?
C16 C17 1.498(2) . ?
C13 H13 0.9300 . ?
C4 H4 0.9300 . ?
C4 C3 1.378(3) . ?
C6 H6 0.9300 . ?
C6 C7 1.378(3) . ?
C17 H17A 0.9600 . ?
C17 H17B 0.9600 . ?
C17 H17C 0.9600 . ?
C3 H3 0.9300 . ?
C3 C2 1.383(3) . ?
C7 H7 0.9300 . ?
C7 C2 1.378(3) . ?
C2 C1 1.512(3) . ?
C1 H1A 0.9600 . ?
C1 H1B 0.9600 . ?
C1 H1C 0.9600 . ?

loop_
_geom_torsion_atom_site_label_1
_geom_torsion_atom_site_label_2
_geom_torsion_atom_site_label_3
_geom_torsion_atom_site_label_4
_geom_torsion
_geom_torsion_site_symmetry_1
_geom_torsion_site_symmetry_2
_geom_torsion_site_symmetry_3
_geom_torsion_site_symmetry_4
_geom_torsion_publ_flag
S1 N1 C8 N2 -16.2(2) . . . . ?
S1 N1 C8 C9 164.94(12) . . . . ?
S1 C5 C4 C3 178.33(14) . . . . ?
S1 C5 C6 C7 -176.98(14) . . . . ?
O4 C15 C9 N3 0.6(2) . . . . ?
O4 C15 C9 C8 -176.15(13) . . . . ?
N3 C10 C11 C12 -0.6(2) . . . . ?
N3 C14 C13 C12 -0.2(2) . . . . ?
O2 S1 N1 C8 45.84(15) . . . . ?
O2 S1 C5 C4 150.24(13) . . . . ?
O2 S1 C5 C6 -31.27(16) . . . . ?
O3 C15 C9 N3 179.86(14) . . . . ?
O3 C15 C9 C8 3.1(2) . . . . ?
O1 S1 N1 C8 175.15(13) . . . . ?
O1 S1 C5 C4 16.70(16) . . . . ?
O1 S1 C5 C6 -164.82(14) . . . . ?
N1 S1 C5 C4 -93.77(14) . . . . ?
N1 S1 C5 C6 84.72(14) . . . . ?
N1 C8 C9 N3 178.22(12) . . . . ?
N1 C8 C9 C15 -4.4(2) . . . . ?
N2 C8 C9 N3 -0.74(16) . . . . ?
N2 C8 C9 C15 176.65(13) . . . . ?
N2 C10 C11 C12 -179.89(15) . . . . ?
C8 N2 C10 N3 -0.58(16) . . . . ?
C8 N2 C10 C11 178.77(15) . . . . ?
C15 O4 C16 C17 -177.14(13) . . . . ?
C10 N3 C9 C8 0.34(14) . . . . ?
C10 N3 C9 C15 -176.98(14) . . . . ?
C10 N3 C14 C13 -0.1(2) . . . . ?
C10 N2 C8 N1 -178.11(13) . . . . ?
C10 N2 C8 C9 0.83(16) . . . . ?
C10 C11 C12 C13 0.4(2) . . . . ?
C5 S1 N1 C8 -70.91(14) . . . . ?
C5 C4 C3 C2 -1.2(3) . . . . ?
C5 C6 C7 C2 -1.5(3) . . . . ?
C9 N3 C10 N2 0.15(15) . . . . ?
C9 N3 C10 C11 -179.28(12) . . . . ?
C9 N3 C14 C13 179.57(14) . . . . ?
C11 C12 C13 C14 0.0(3) . . . . ?
C14 N3 C10 N2 179.87(12) . . . . ?
C14 N3 C10 C11 0.4(2) . . . . ?
C14 N3 C9 C8 -179.34(14) . . . . ?
C14 N3 C9 C15 3.3(2) . . . . ?
C16 O4 C15 O3 -3.8(2) . . . . ?
C16 O4 C15 C9 175.44(12) . . . . ?
C4 C5 C6 C7 1.5(3) . . . . ?
C4 C3 C2 C7 1.2(3) . . . . ?
C4 C3 C2 C1 -178.54(19) . . . . ?
C6 C5 C4 C3 -0.2(3) . . . . ?
C6 C7 C2 C3 0.2(3) . . . . ?
C6 C7 C2 C1 179.93(19) . . . . ?
